data_7012777
loop_
_publ_author_name
'Arnold, Polly L.'
'Hall, Jonathan J.'
'Natrajan, Louise S.'
'Blake, Alexander J.'
'Wilson, Claire'

_publ_section_title
;
 Synthesis of mono- and di-potassium salts and methoxy adducts of
 sulfur-bridged biphenols by selective deprotonationElectronic
 supplementary information (ESI) available: full characterisation for
 all complexes described and packing diagrams for 3 and 5. See
 http://www.rsc.org/suppdata/dt/b3/b301015e/
;
_journal_issue 6
_journal_name_full 'Dalton Transactions'
_journal_page_first 1053
_journal_paper_doi 10.1039/b301015e
_journal_year 2003
_chemical_formula_moiety 'C52 H78 K2 O6 S2'
_chemical_formula_sum 'C52 H78 K2 O6 S2'
_chemical_formula_weight 941.46
_chemical_melting_point 506(2)
_chemical_name_common KHLs.Et2O
_chemical_name_systematic
; 
[1,1-S(2-KO)(2-HO)(C6H2But-3-Me-5)2(ether)] 
;
_space_group_IT_number 14
_symmetry_cell_setting monoclinic
_symmetry_space_group_name_Hall '-P 2ybc'
_symmetry_space_group_name_H-M 'P 1 21/c 1'
_atom_sites_solution_hydrogens geom
_atom_sites_solution_primary direct
_atom_sites_solution_secondary difmap
_audit_creation_method SHELXL-97
_cell_angle_alpha 90.00
_cell_angle_beta 99.857(4)
_cell_angle_gamma 90.00
_cell_formula_units_Z 2
_cell_length_a 12.065(2)
_cell_length_b 17.968(3)
_cell_length_c 12.609(3)
_cell_measurement_reflns_used 4343
_cell_measurement_temperature 150(2)
_cell_measurement_theta_max 27.2
_cell_measurement_theta_min 2.25
_cell_volume 2693.1(9)
_computing_cell_refinement 'Bruker SAINT version 6.02a (Bruker,2000)'
_computing_data_collection 'Bruker SMART version 5.624 (Bruker,2001)'
_computing_data_reduction 'Bruker SAINT Bruker SHELXTL (Bruker,1997)'
_computing_publication_material 'SHELXL-97 PLATON (Spek, 2001)'
_computing_structure_refinement 'SHELXL-97 (Sheldrick, 1997)'
_computing_structure_solution 'SHELXS-97 (Sheldrick, 1990)'
_diffrn_ambient_temperature 150(2)
_diffrn_measured_fraction_theta_full 0.967
_diffrn_measured_fraction_theta_max 0.911
_diffrn_measurement_device_type 'Bruker SMART APEX CCD area detector'
_diffrn_measurement_method omega
_diffrn_radiation_monochromator graphite
_diffrn_radiation_source 'normal-focus sealed tube'
_diffrn_radiation_type MoK\a
_diffrn_radiation_wavelength 0.71073
_diffrn_reflns_av_R_equivalents 0.049
_diffrn_reflns_av_sigmaI/netI 0.052
_diffrn_reflns_limit_h_max 16
_diffrn_reflns_limit_h_min -14
_diffrn_reflns_limit_k_max 22
_diffrn_reflns_limit_k_min -22
_diffrn_reflns_limit_l_max 16
_diffrn_reflns_limit_l_min -15
_diffrn_reflns_number 16742
_diffrn_reflns_theta_full 27.50
_diffrn_reflns_theta_max 28.31
_diffrn_reflns_theta_min 1.99
_diffrn_standards_decay_% 0
_exptl_absorpt_coefficient_mu 0.297
_exptl_absorpt_correction_type none
_exptl_crystal_colour colourless
_exptl_crystal_density_diffrn 1.161
_exptl_crystal_density_method 'not measured'
_exptl_crystal_description block
_exptl_crystal_F_000 1016
_exptl_crystal_size_max 0.39
_exptl_crystal_size_mid 0.35
_exptl_crystal_size_min 0.21
_refine_diff_density_max 0.37
_refine_diff_density_min -0.19
_refine_diff_density_rms 0.05
_refine_ls_extinction_method none
_refine_ls_goodness_of_fit_ref 0.954
_refine_ls_hydrogen_treatment mixed
_refine_ls_matrix_type full
_refine_ls_number_parameters 282
_refine_ls_number_reflns 6100
_refine_ls_number_restraints 0
_refine_ls_restrained_S_all 0.954
_refine_ls_R_factor_all 0.0579
_refine_ls_R_factor_gt 0.0405
_refine_ls_shift/su_max 0.001
_refine_ls_shift/su_mean 0.000
_refine_ls_structure_factor_coef Fsqd
_refine_ls_weighting_details 'calc w=1/[\s^2^(Fo^2^)+(0.045P)^2] where P=(Fo^2^+2Fc^2^)/3'
_refine_ls_weighting_scheme calc
_refine_ls_wR_factor_gt 0.0900
_refine_ls_wR_factor_ref 0.0952
_reflns_number_gt 4477
_reflns_number_total 6310
_reflns_threshold_expression >2sigma(I)
_cod_data_source_file b301015e.txt
_cod_data_source_block Compound_3
_cod_depositor_comments
;
The following automatic conversions were performed:

'_chemical_melting_point' value '231-235 C' was changed to '506(2)' -
it was converted from degrees Celsius(C) to Kelvins(K), the average
value was taken and precision was estimated.

Automatic conversion script
Id: cif_fix_values 1569 2011-02-09 13:29:24Z adriana 

The following automatic conversions were performed:

'_atom_sites_solution_hydrogens' value 'geometrically placed' was
changed to 'geom'.

Automatic conversion script
Id: cif_fix_values 6452 2018-10-05 10:23:21Z andrius 
;
_cod_original_cell_volume 2693.0(15)
_cod_original_sg_symbol_H-M 'P 21/c'
_cod_database_code 7012777

loop_
_symmetry_equiv_pos_as_xyz
'x, y, z'
'-x, y+1/2, -z+1/2'
'-x, -y, -z'
'x, -y-1/2, z-1/2'

loop_
_atom_site_label
_atom_site_type_symbol
_atom_site_fract_x
_atom_site_fract_y
_atom_site_fract_z
_atom_site_U_iso_or_equiv
_atom_site_adp_type
_atom_site_occupancy
_atom_site_symmetry_multiplicity
_atom_site_calc_flag
_atom_site_refinement_flags
_atom_site_disorder_assembly
_atom_site_disorder_group
K1 K 0.49353(3) 0.08227(2) 0.10211(3) 0.03130(11) Uani 1 1 d . . .
S1 S 0.26063(4) 0.13606(2) -0.05858(3) 0.02451(11) Uani 1 1 d . . .
O1 O 0.64991(9) 0.01863(6) 0.00466(9) 0.0245(3) Uani 1 1 d . . .
C11 C 0.79360(14) -0.06752(9) -0.02175(13) 0.0232(4) Uani 1 1 d . . .
C12 C 0.73994(14) 0.00247(9) -0.04034(13) 0.0220(4) Uani 1 1 d . . .
C13 C 0.78429(14) 0.05410(9) -0.10818(13) 0.0238(4) Uani 1 1 d . . .
C131 C 0.73623(15) 0.13343(9) -0.12393(14) 0.0281(4) Uani 1 1 d . . .
C132 C 0.79835(18) 0.18069(10) -0.19720(16) 0.0424(5) Uani 1 1 d . . .
H13A H 0.8785 0.1832 -0.1662 0.064 Uiso 1 1 calc R . .
H13B H 0.7668 0.2311 -0.2033 0.064 Uiso 1 1 calc R . .
H13C H 0.7893 0.1579 -0.2688 0.064 Uiso 1 1 calc R . .
C133 C 0.75061(16) 0.17303(9) -0.01476(15) 0.0345(4) Uani 1 1 d . . .
H13D H 0.8305 0.1740 0.0175 0.052 Uiso 1 1 calc R . .
H13E H 0.7082 0.1463 0.0330 0.052 Uiso 1 1 calc R . .
H13F H 0.7223 0.2241 -0.0250 0.052 Uiso 1 1 calc R . .
C134 C 0.61098(16) 0.13123(10) -0.17708(15) 0.0364(5) Uani 1 1 d . . .
H13G H 0.5685 0.1019 -0.1322 0.055 Uiso 1 1 calc R . .
H13H H 0.6040 0.1084 -0.2485 0.055 Uiso 1 1 calc R . .
H13I H 0.5811 0.1820 -0.1842 0.055 Uiso 1 1 calc R . .
C14 C 0.87456(15) 0.03119(9) -0.15607(13) 0.0268(4) Uani 1 1 d . . .
H14A H 0.9036 0.0653 -0.2020 0.032 Uiso 1 1 calc R . .
C15 C 0.92483(14) -0.03897(9) -0.14056(14) 0.0273(4) Uani 1 1 d . . .
C151 C 1.02159(16) -0.06019(11) -0.19710(16) 0.0388(5) Uani 1 1 d . . .
H15A H 1.0929 -0.0543 -0.1473 0.058 Uiso 1 1 calc R . .
H15B H 1.0214 -0.0278 -0.2597 0.058 Uiso 1 1 calc R . .
H15C H 1.0130 -0.1121 -0.2208 0.058 Uiso 1 1 calc R . .
C16 C 0.88496(14) -0.08692(9) -0.07110(13) 0.0265(4) Uani 1 1 d . . .
H16A H 0.9200 -0.1340 -0.0563 0.032 Uiso 1 1 calc R . .
O2 O 0.66076(10) -0.01216(6) 0.19550(9) 0.0275(3) Uani 1 1 d . . .
H2A H 0.6692 -0.0068 0.1312 0.041 Uiso 1 1 calc R . .
C31 C 0.20664(13) 0.11180(9) -0.19542(13) 0.0218(4) Uani 1 1 d . . .
C32 C 0.25440(13) 0.05459(9) -0.24842(13) 0.0229(4) Uani 1 1 d . . .
C33 C 0.21404(14) 0.04154(9) -0.35910(14) 0.0247(4) Uani 1 1 d . . .
C331 C 0.26298(15) -0.02127(9) -0.41945(14) 0.0292(4) Uani 1 1 d . . .
C332 C 0.38861(16) -0.00572(11) -0.42038(16) 0.0388(5) Uani 1 1 d . . .
H33A H 0.3965 0.0425 -0.4547 0.058 Uiso 1 1 calc R . .
H33B H 0.4194 -0.0450 -0.4608 0.058 Uiso 1 1 calc R . .
H33C H 0.4297 -0.0047 -0.3463 0.058 Uiso 1 1 calc R . .
C333 C 0.24895(17) -0.09727(9) -0.36590(15) 0.0362(5) Uani 1 1 d . . .
H33D H 0.2860 -0.0957 -0.2904 0.054 Uiso 1 1 calc R . .
H33E H 0.2833 -0.1364 -0.4038 0.054 Uiso 1 1 calc R . .
H33F H 0.1687 -0.1079 -0.3695 0.054 Uiso 1 1 calc R . .
C334 C 0.20365(18) -0.02723(11) -0.53777(15) 0.0412(5) Uani 1 1 d . . .
H33G H 0.2105 0.0202 -0.5745 0.062 Uiso 1 1 calc R . .
H33H H 0.1239 -0.0389 -0.5400 0.062 Uiso 1 1 calc R . .
H33I H 0.2389 -0.0668 -0.5739 0.062 Uiso 1 1 calc R . .
C34 C 0.12965(15) 0.08872(9) -0.41148(14) 0.0285(4) Uani 1 1 d . . .
H34A H 0.1027 0.0808 -0.4859 0.034 Uiso 1 1 calc R . .
C35 C 0.08296(14) 0.14681(9) -0.36008(14) 0.0282(4) Uani 1 1 d . . .
C351 C -0.00557(16) 0.19804(10) -0.42198(16) 0.0414(5) Uani 1 1 d . . .
H35A H -0.0195 0.2396 -0.3757 0.062 Uiso 1 1 calc R . .
H35B H -0.0755 0.1702 -0.4444 0.062 Uiso 1 1 calc R . .
H35C H 0.0213 0.2173 -0.4857 0.062 Uiso 1 1 calc R . .
C36 C 0.12155(14) 0.15656(9) -0.25161(14) 0.0260(4) Uani 1 1 d . . .
H36A H 0.0895 0.1946 -0.2141 0.031 Uiso 1 1 calc R . .
C61 C 0.33538(19) 0.13065(11) 0.30113(16) 0.0474(5) Uani 1 1 d . . .
H61A H 0.2798 0.1281 0.3493 0.071 Uiso 1 1 calc R . .
H61B H 0.4110 0.1240 0.3430 0.071 Uiso 1 1 calc R . .
H61C H 0.3202 0.0912 0.2469 0.071 Uiso 1 1 calc R . .
C62 C 0.32800(17) 0.20514(11) 0.24628(16) 0.0407(5) Uani 1 1 d . . .
H62A H 0.2514 0.2125 0.2047 0.049 Uiso 1 1 calc R . .
H62B H 0.3432 0.2452 0.3007 0.049 Uiso 1 1 calc R . .
O6 O 0.40907(10) 0.20802(6) 0.17557(10) 0.0327(3) Uani 1 1 d . . .
C63 C 0.40314(17) 0.27708(10) 0.11860(16) 0.0378(5) Uani 1 1 d . . .
H63A H 0.4099 0.3192 0.1699 0.045 Uiso 1 1 calc R . .
H63B H 0.3301 0.2813 0.0693 0.045 Uiso 1 1 calc R . .
C64 C 0.49853(18) 0.27888(11) 0.05541(17) 0.0456(5) Uani 1 1 d . . .
H64A H 0.4962 0.3258 0.0154 0.068 Uiso 1 1 calc R . .
H64B H 0.4910 0.2371 0.0048 0.068 Uiso 1 1 calc R . .
H64C H 0.5703 0.2750 0.1049 0.068 Uiso 1 1 calc R . .

loop_
_atom_site_aniso_label
_atom_site_aniso_U_11
_atom_site_aniso_U_22
_atom_site_aniso_U_33
_atom_site_aniso_U_23
_atom_site_aniso_U_13
_atom_site_aniso_U_12
K1 0.0251(2) 0.0279(2) 0.0397(2) -0.00931(18) 0.00207(17) 0.00621(17)
S1 0.0264(2) 0.0194(2) 0.0278(2) -0.00050(18) 0.00488(18) -0.00068(17)
O1 0.0230(6) 0.0236(6) 0.0280(7) 0.0010(5) 0.0074(5) 0.0033(5)
C11 0.0249(9) 0.0211(8) 0.0233(9) -0.0010(7) 0.0034(7) -0.0009(7)
C12 0.0206(9) 0.0241(8) 0.0202(9) -0.0041(7) 0.0005(7) -0.0010(7)
C13 0.0235(9) 0.0218(8) 0.0250(9) -0.0015(7) 0.0009(7) -0.0026(7)
C131 0.0311(10) 0.0232(9) 0.0302(10) 0.0022(8) 0.0054(8) 0.0003(8)
C132 0.0545(14) 0.0265(10) 0.0499(13) 0.0078(9) 0.0193(11) 0.0002(9)
C133 0.0382(11) 0.0249(9) 0.0406(11) -0.0038(8) 0.0072(9) -0.0012(8)
C134 0.0388(12) 0.0315(10) 0.0367(11) 0.0049(9) 0.0004(9) 0.0057(9)
C14 0.0273(10) 0.0274(9) 0.0258(9) 0.0007(7) 0.0053(8) -0.0047(8)
C15 0.0212(9) 0.0319(10) 0.0290(10) -0.0034(8) 0.0049(8) -0.0007(8)
C151 0.0307(11) 0.0438(11) 0.0455(12) -0.0001(10) 0.0166(9) 0.0026(9)
C16 0.0230(9) 0.0256(9) 0.0299(10) -0.0032(8) 0.0019(8) 0.0033(7)
O2 0.0272(7) 0.0318(7) 0.0241(6) 0.0023(5) 0.0058(5) 0.0089(5)
C31 0.0196(9) 0.0210(8) 0.0253(9) 0.0012(7) 0.0051(7) -0.0034(7)
C32 0.0196(9) 0.0219(8) 0.0280(9) 0.0045(7) 0.0058(7) -0.0013(7)
C33 0.0238(9) 0.0218(8) 0.0294(10) 0.0026(7) 0.0070(7) -0.0060(7)
C331 0.0322(10) 0.0291(9) 0.0282(10) -0.0014(8) 0.0103(8) -0.0038(8)
C332 0.0358(11) 0.0404(11) 0.0443(12) -0.0045(9) 0.0186(10) 0.0004(9)
C333 0.0470(12) 0.0254(10) 0.0381(12) -0.0045(8) 0.0125(10) -0.0017(9)
C334 0.0536(14) 0.0420(11) 0.0298(11) -0.0067(9) 0.0116(10) -0.0070(10)
C34 0.0297(10) 0.0280(9) 0.0264(10) 0.0043(8) 0.0012(8) -0.0079(8)
C35 0.0233(9) 0.0229(9) 0.0366(11) 0.0061(8) 0.0002(8) -0.0026(7)
C351 0.0403(12) 0.0301(10) 0.0488(13) 0.0093(9) -0.0064(10) 0.0029(9)
C36 0.0237(9) 0.0185(8) 0.0362(10) 0.0019(7) 0.0065(8) -0.0010(7)
C61 0.0526(14) 0.0518(13) 0.0395(12) -0.0007(10) 0.0125(10) -0.0004(11)
C62 0.0398(12) 0.0407(11) 0.0427(12) -0.0111(10) 0.0103(10) 0.0091(9)
O6 0.0369(8) 0.0262(6) 0.0348(7) -0.0037(5) 0.0055(6) 0.0091(6)
C63 0.0397(12) 0.0248(9) 0.0446(12) -0.0038(9) -0.0055(10) 0.0044(8)
C64 0.0561(14) 0.0384(11) 0.0417(12) 0.0008(10) 0.0063(11) -0.0038(10)

loop_
_atom_type_symbol
_atom_type_description
_atom_type_scat_dispersion_real
_atom_type_scat_dispersion_imag
_atom_type_scat_source
C C 0.0033 0.0016 'International Tables Vol C Tables 4.2.6.8 and 6.1.1.4'
H H 0.0000 0.0000 'International Tables Vol C Tables 4.2.6.8 and 6.1.1.4'
O O 0.0106 0.0060 'International Tables Vol C Tables 4.2.6.8 and 6.1.1.4'
S S 0.1246 0.1234 'International Tables Vol C Tables 4.2.6.8 and 6.1.1.4'
K K 0.2009 0.2494 'International Tables Vol C Tables 4.2.6.8 and 6.1.1.4'

loop_
_geom_angle_atom_site_label_1
_geom_angle_atom_site_label_2
_geom_angle_atom_site_label_3
_geom_angle
_geom_angle_site_symmetry_1
_geom_angle_site_symmetry_3
_geom_angle_publ_flag
O1 K1 O1 85.78(4) . 3_655 ?
O1 K1 O6 148.17(4) . . ?
O1 K1 O6 118.97(4) 3_655 . ?
O1 K1 O2 53.74(3) . . ?
O1 K1 O2 99.22(4) 3_655 . ?
O6 K1 O2 131.44(4) . . ?
O1 K1 C12 110.33(4) . 3_655 ?
O1 K1 C12 24.68(3) 3_655 3_655 ?
O6 K1 C12 96.54(4) . 3_655 ?
O2 K1 C12 111.39(4) . 3_655 ?
O1 K1 S1 115.73(3) . . ?
O1 K1 S1 59.16(3) 3_655 . ?
O6 K1 S1 68.67(3) . . ?
O2 K1 S1 158.00(3) . . ?
C12 K1 S1 50.73(3) 3_655 . ?
O1 K1 C11 125.70(4) . 3_655 ?
O1 K1 C11 43.65(3) 3_655 3_655 ?
O6 K1 C11 75.32(4) . 3_655 ?
O2 K1 C11 134.96(4) . 3_655 ?
C12 K1 C11 24.22(4) 3_655 3_655 ?
S1 K1 C11 30.58(3) . 3_655 ?
O1 K1 C61 160.95(4) . . ?
O1 K1 C61 98.17(4) 3_655 . ?
O6 K1 C61 42.81(4) . . ?
O2 K1 C61 107.22(5) . . ?
C12 K1 C61 74.14(5) 3_655 . ?
S1 K1 C61 81.79(4) . . ?
C11 K1 C61 65.65(5) 3_655 . ?
O1 K1 K1 43.12(3) . 3_655 ?
O1 K1 K1 42.66(2) 3_655 3_655 ?
O6 K1 K1 155.40(3) . 3_655 ?
O2 K1 K1 73.02(3) . 3_655 ?
C12 K1 K1 67.25(3) 3_655 3_655 ?
S1 K1 K1 86.769(18) . 3_655 ?
C11 K1 K1 84.30(3) 3_655 3_655 ?
C61 K1 K1 137.71(4) . 3_655 ?
C11 S1 C31 105.67(7) 3_655 . ?
C11 S1 K1 78.87(6) 3_655 . ?
C31 S1 K1 130.43(6) . . ?
C12 O1 K1 166.49(10) . . ?
C12 O1 K1 98.05(9) . 3_655 ?
K1 O1 K1 94.22(4) . 3_655 ?
C16 C11 C12 121.36(15) . . ?
C16 C11 S1 118.21(12) . 3_655 ?
C12 C11 S1 120.29(12) . 3_655 ?
C16 C11 K1 132.70(11) . 3_655 ?
C12 C11 K1 67.15(9) . 3_655 ?
S1 C11 K1 70.55(5) 3_655 3_655 ?
O1 C12 C11 120.21(14) . . ?
O1 C12 C13 121.81(14) . . ?
C11 C12 C13 117.98(15) . . ?
O1 C12 K1 57.27(8) . 3_655 ?
C11 C12 K1 88.63(10) . 3_655 ?
C13 C12 K1 124.89(11) . 3_655 ?
C14 C13 C12 117.93(15) . . ?
C14 C13 C131 121.49(15) . . ?
C12 C13 C131 120.54(14) . . ?
C133 C131 C13 109.38(14) . . ?
C133 C131 C132 106.90(14) . . ?
C13 C131 C132 112.14(14) . . ?
C133 C131 C134 110.69(15) . . ?
C13 C131 C134 110.56(14) . . ?
C132 C131 C134 107.11(15) . . ?
C13 C14 C15 123.90(16) . . ?
C16 C15 C14 117.65(15) . . ?
C16 C15 C151 121.59(16) . . ?
C14 C15 C151 120.75(16) . . ?
C15 C16 C11 121.06(16) . . ?
C32 O2 K1 175.18(10) 3_655 . ?
C36 C31 C32 120.41(16) . . ?
C36 C31 S1 117.57(12) . . ?
C32 C31 S1 121.75(13) . . ?
O2 C32 C31 120.96(15) 3_655 . ?
O2 C32 C33 119.65(14) 3_655 . ?
C31 C32 C33 119.39(15) . . ?
C34 C33 C32 117.65(15) . . ?
C34 C33 C331 121.44(16) . . ?
C32 C33 C331 120.90(15) . . ?
C33 C331 C332 109.42(14) . . ?
C33 C331 C334 112.09(15) . . ?
C332 C331 C334 107.38(14) . . ?
C33 C331 C333 110.66(14) . . ?
C332 C331 C333 110.15(16) . . ?
C334 C331 C333 107.07(14) . . ?
C35 C34 C33 123.48(17) . . ?
C36 C35 C34 117.44(16) . . ?
C36 C35 C351 121.38(16) . . ?
C34 C35 C351 121.18(17) . . ?
C35 C36 C31 121.59(16) . . ?
C62 C61 K1 83.58(10) . . ?
O6 C62 C61 109.01(15) . . ?
C63 O6 C62 111.30(13) . . ?
C63 O6 K1 122.83(10) . . ?
C62 O6 K1 121.33(10) . . ?
O6 C63 C64 107.88(15) . . ?

loop_
_geom_bond_atom_site_label_1
_geom_bond_atom_site_label_2
_geom_bond_distance
_geom_bond_site_symmetry_2
_geom_bond_publ_flag
K1 O1 2.6778(11) . ?
K1 O1 2.7012(12) 3_655 ?
K1 O6 2.7064(12) . ?
K1 O2 2.7428(12) . ?
K1 C12 3.1793(17) 3_655 ?
K1 S1 3.3145(7) . ?
K1 C11 3.4490(18) 3_655 ?
K1 C61 3.512(2) . ?
K1 K1 3.9412(9) 3_655 ?
S1 C11 1.7882(16) 3_655 ?
S1 C31 1.7907(17) . ?
O1 C12 1.3406(19) . ?
O1 K1 2.7012(12) 3_655 ?
C11 C16 1.399(2) . ?
C11 C12 1.415(2) . ?
C11 S1 1.7882(16) 3_655 ?
C11 K1 3.4490(18) 3_655 ?
C12 C13 1.427(2) . ?
C12 K1 3.1793(17) 3_655 ?
C13 C14 1.395(2) . ?
C13 C131 1.539(2) . ?
C131 C133 1.533(2) . ?
C131 C132 1.540(2) . ?
C131 C134 1.545(2) . ?
C14 C15 1.398(2) . ?
C15 C16 1.373(2) . ?
C15 C151 1.517(2) . ?
O2 C32 1.3566(19) 3_655 ?
C31 C36 1.398(2) . ?
C31 C32 1.403(2) . ?
C32 O2 1.3566(19) 3_655 ?
C32 C33 1.417(2) . ?
C33 C34 1.400(2) . ?
C33 C331 1.535(2) . ?
C331 C332 1.543(2) . ?
C331 C334 1.544(3) . ?
C331 C333 1.546(2) . ?
C34 C35 1.397(2) . ?
C35 C36 1.378(2) . ?
C35 C351 1.520(2) . ?
C61 C62 1.502(3) . ?
C62 O6 1.433(2) . ?
O6 C63 1.429(2) . ?
C63 C64 1.508(3) . ?
